data_4344785
loop_
_publ_author_name
'Desnoyer, Addison N.'
'Behyan, Shirin'
'Patrick, Brian O.'
'Dauth, Alexander'
'Love, Jennifer A.'
'Kennepohl, Pierre'

_publ_section_title
;
 Reexamining Oxidation States during the Synthesis of 2-Rhodaoxetanes from
 Olefins.
;
_journal_issue 1
_journal_name_full 'Inorganic chemistry'
_journal_page_first 13
_journal_paper_doi 10.1021/acs.inorgchem.5b02703
_journal_volume 55
_journal_year 2015
_chemical_formula_sum 'C56 H43 B F24 N4 O2 Rh'
_chemical_formula_weight 1373.66
_chemical_name_systematic
; 
 ? 
;
_space_group_crystal_system triclinic
_space_group_IT_number 2
_space_group_name_Hall '-P 1'
_space_group_name_H-M_alt 'P -1'
_symmetry_space_group_name_Hall '-P 1'
_symmetry_space_group_name_H-M 'P -1'
_atom_sites_solution_hydrogens geom
_audit_creation_method SHELXL-2012
_cell_angle_alpha 65.050(6)
_cell_angle_beta 85.142(6)
_cell_angle_gamma 75.089(6)
_cell_formula_units_Z 2
_cell_length_a 9.7614(11)
_cell_length_b 17.681(2)
_cell_length_c 18.517(2)
_cell_measurement_reflns_used 9762
_cell_measurement_temperature 100(2)
_cell_measurement_theta_max 28.31
_cell_measurement_theta_min 2.16
_cell_volume 2799.0(6)
_computing_cell_refinement 'Bruker SAINT'
_computing_data_collection 'Bruker APEX2'
_computing_data_reduction 'Bruker SAINT'
_computing_molecular_graphics 'Bruker SHELXTL'
_computing_publication_material 'Bruker SHELXTL'
_computing_structure_refinement 'SHELXL-2012 (Sheldrick, 2012)'
_computing_structure_solution 'SHELXS-97 (Sheldrick, 2008)'
_diffrn_ambient_temperature 100(2)
_diffrn_measured_fraction_theta_full 1.000
_diffrn_measured_fraction_theta_max 0.992
_diffrn_measurement_device_type 'Bruker APEX-II CCD'
_diffrn_measurement_method '\f and \w scans'
_diffrn_radiation_type MoK\a
_diffrn_radiation_wavelength 0.71073
_diffrn_reflns_av_unetI/netI 0.0610
_diffrn_reflns_laue_measured_fraction_full 1.000
_diffrn_reflns_laue_measured_fraction_max 0.992
_diffrn_reflns_point_group_measured_fraction_full 1.000
_diffrn_reflns_point_group_measured_fraction_max 0.992
_diffrn_reflns_theta_full 25.242
_diffrn_reflns_theta_max 28.394
_diffrn_reflns_theta_min 1.213
_exptl_absorpt_coefficient_mu 0.432
_exptl_absorpt_correction_T_max 0.962
_exptl_absorpt_correction_T_min 0.846
_exptl_absorpt_correction_type multi-scan
_exptl_absorpt_process_details 'SADABS, Bruker (2012)'
_exptl_crystal_colour yellow
_exptl_crystal_density_diffrn 1.630
_exptl_crystal_description irregular
_exptl_crystal_F_000 1378
_exptl_crystal_size_max 0.23
_exptl_crystal_size_mid 0.16
_exptl_crystal_size_min 0.09
_refine_diff_density_max 2.187
_refine_diff_density_min -1.435
_refine_diff_density_rms 0.102
_refine_ls_extinction_method none
_refine_ls_goodness_of_fit_ref 1.106
_refine_ls_hydrogen_treatment constr
_refine_ls_matrix_type full
_refine_ls_number_parameters 861
_refine_ls_number_reflns 13918
_refine_ls_number_restraints 1426
_refine_ls_restrained_S_all 1.072
_refine_ls_R_factor_all 0.1052
_refine_ls_R_factor_gt 0.0708
_refine_ls_shift/su_max 0.000
_refine_ls_shift/su_mean 0.000
_refine_ls_structure_factor_coef Fsqd
_refine_ls_weighting_details
; 
 w=1/[\s^2^(Fo^2^)+(0.0315P)^2^+10.8650P] 
 where P=(Fo^2^+2Fc^2^)/3 
;
_refine_ls_weighting_scheme calc
_refine_ls_wR_factor_gt 0.1414
_refine_ls_wR_factor_ref 0.1513
_reflns_Friedel_coverage 0.000
_reflns_number_gt 10055
_reflns_number_total 13918
_reflns_threshold_expression 'I > 2\s(I)'
_cod_data_source_file ic5b02703_si_002.cif
_cod_data_source_block shelx
_cod_database_code 4344785
_shelx_space_group_comment
; 
The symmetry employed for this shelxl refinement is uniquely defined 
by the following loop, which should always be used as a source of 
symmetry information in preference to the above space-group names. 
They are only intended as comments. 
;
_shelxl_version_number 2012-9

loop_
_space_group_symop_operation_xyz
'x, y, z'
'-x, -y, -z'

loop_
_atom_site_label
_atom_site_type_symbol
_atom_site_fract_x
_atom_site_fract_y
_atom_site_fract_z
_atom_site_U_iso_or_equiv
_atom_site_adp_type
_atom_site_occupancy
_atom_site_site_symmetry_order
_atom_site_calc_flag
_atom_site_refinement_flags_posn
_atom_site_refinement_flags_adp
_atom_site_refinement_flags_occupancy
_atom_site_disorder_assembly
_atom_site_disorder_group
C1 C 0.3585(15) 0.2516(9) 0.2826(9) 0.026(3) Uani 0.580(18) 1 d . U P A 1
H1A H 0.3200 0.3038 0.2341 0.031 Uiso 0.580(18) 1 calc R U P A 1
H1B H 0.4087 0.2690 0.3150 0.031 Uiso 0.580(18) 1 calc R U P A 1
C2 C 0.4640(11) 0.1905(7) 0.2578(8) 0.032(2) Uani 0.580(18) 1 d . U P A 1
H2A H 0.4219 0.1853 0.2139 0.038 Uiso 0.580(18) 1 calc R U P A 1
H2B H 0.5475 0.2146 0.2370 0.038 Uiso 0.580(18) 1 calc R U P A 1
C3 C 0.4003(11) 0.0604(7) 0.3375(9) 0.039(3) Uani 0.580(18) 1 d . U P A 1
H3A H 0.3534 0.0740 0.2866 0.046 Uiso 0.580(18) 1 calc R U P A 1
H3B H 0.4446 -0.0022 0.3617 0.046 Uiso 0.580(18) 1 calc R U P A 1
O1 O 0.5108(7) 0.1064(5) 0.3206(7) 0.041(2) Uani 0.580(18) 1 d . U P A 1
O2 O 0.3008(9) 0.0790(5) 0.3867(7) 0.0322(19) Uani 0.580(18) 1 d . U P A 1
C4 C -0.0983(4) 0.2372(3) 0.4092(3) 0.0299(10) Uani 1 1 d . U . . .
H4A H -0.1440 0.2269 0.4612 0.036 Uiso 1 1 calc R U . . .
H4B H -0.1696 0.2426 0.3712 0.036 Uiso 1 1 calc R U . . .
C5 C -0.0529(4) 0.3202(3) 0.3796(2) 0.0218(8) Uani 1 1 d . U . . .
C6 C -0.1379(4) 0.3910(3) 0.3895(3) 0.0254(9) Uani 1 1 d . U . . .
H6 H -0.2245 0.3870 0.4167 0.030 Uiso 1 1 calc R U . . .
C7 C -0.0962(5) 0.4672(3) 0.3595(2) 0.0273(9) Uani 1 1 d . U . . .
H7 H -0.1534 0.5162 0.3659 0.033 Uiso 1 1 calc R U . . .
C8 C 0.0299(5) 0.4710(3) 0.3201(3) 0.0265(9) Uani 1 1 d . U . . .
H8 H 0.0606 0.5229 0.2987 0.032 Uiso 1 1 calc R U . . .
C9 C 0.1110(5) 0.3987(3) 0.3120(2) 0.0223(8) Uani 1 1 d . U . . .
H9 H 0.1989 0.4015 0.2859 0.027 Uiso 1 1 calc R U . . .
C10 C 0.0823(5) 0.1134(3) 0.5002(3) 0.0426(12) Uani 1 1 d . U . . .
H10A H 0.1175 0.0520 0.5103 0.051 Uiso 1 1 calc R U . . .
H10B H 0.0063 0.1178 0.5382 0.051 Uiso 1 1 calc R U . . .
C11 C 0.2027(5) 0.1452(3) 0.5152(3) 0.0353(10) Uani 1 1 d . U . . .
C12 C 0.2444(5) 0.1239(3) 0.5924(3) 0.0409(11) Uani 1 1 d . U . . .
H12 H 0.1912 0.0949 0.6360 0.049 Uiso 1 1 calc R U . . .
C13 C 0.3635(5) 0.1451(3) 0.6057(4) 0.0423(12) Uani 1 1 d . U . . .
H13 H 0.3939 0.1299 0.6585 0.051 Uiso 1 1 calc R U . . .
C14 C 0.4378(5) 0.1884(3) 0.5418(3) 0.0399(11) Uani 1 1 d . U . . .
H14 H 0.5206 0.2032 0.5495 0.048 Uiso 1 1 calc R U . . .
C15 C 0.3893(5) 0.2099(3) 0.4662(3) 0.0358(11) Uani 1 1 d . U . . .
H15 H 0.4393 0.2411 0.4220 0.043 Uiso 1 1 calc R U . . .
C16 C -0.0145(5) 0.1090(3) 0.3815(3) 0.0409(11) Uani 1 1 d . U . . .
H16A H -0.1072 0.0961 0.4006 0.049 Uiso 1 1 calc R U . . .
H16B H 0.0582 0.0538 0.3969 0.049 Uiso 1 1 calc R U . . .
C17 C -0.0214(5) 0.1579(3) 0.2921(3) 0.0367(11) Uani 1 1 d . U . . .
C18 C -0.1166(5) 0.1520(3) 0.2436(4) 0.0409(11) Uani 1 1 d . U . . .
H18 H -0.1817 0.1171 0.2669 0.049 Uiso 1 1 calc R U . . .
C19 C -0.1165(6) 0.1970(4) 0.1617(4) 0.0487(13) Uani 1 1 d . U . . .
H19 H -0.1803 0.1932 0.1281 0.058 Uiso 1 1 calc R U . . .
C20 C -0.0209(6) 0.2474(4) 0.1305(4) 0.0509(14) Uani 1 1 d . U . . .
H20 H -0.0184 0.2790 0.0745 0.061 Uiso 1 1 calc R U . . .
C21 C 0.0706(6) 0.2519(3) 0.1800(3) 0.0447(12) Uani 1 1 d . U . . .
H21 H 0.1350 0.2875 0.1572 0.054 Uiso 1 1 calc R U . . .
C22 C -0.5533(4) 0.7595(2) 0.2121(2) 0.0166(7) Uani 1 1 d . U . . .
C23 C -0.6195(4) 0.8054(2) 0.2567(2) 0.0181(8) Uani 1 1 d . U . . .
H23 H -0.5642 0.8079 0.2951 0.022 Uiso 1 1 calc R U . . .
C24 C -0.7626(4) 0.8475(2) 0.2471(2) 0.0199(8) Uani 1 1 d . U . . .
C25 C -0.8463(4) 0.8454(2) 0.1916(2) 0.0206(8) Uani 1 1 d . U . . .
H25 H -0.9440 0.8743 0.1844 0.025 Uiso 1 1 calc R U . . .
C26 C -0.7843(4) 0.8002(2) 0.1467(2) 0.0200(8) Uani 1 1 d . U . . .
C27 C -0.6409(4) 0.7578(2) 0.1570(2) 0.0173(7) Uani 1 1 d . U . . .
H27 H -0.6015 0.7269 0.1258 0.021 Uiso 1 1 calc R U . . .
C28 C -0.8220(4) 0.8963(3) 0.2964(3) 0.0251(9) Uani 1 1 d . U . . .
C29 C -0.8768(4) 0.7977(3) 0.0875(3) 0.0264(9) Uani 1 1 d . U . . .
C30 C -0.3105(4) 0.6910(2) 0.3038(2) 0.0159(7) Uani 1 1 d . U . . .
C31 C -0.3804(4) 0.6534(2) 0.3749(2) 0.0187(8) Uani 1 1 d . U . . .
H31 H -0.4752 0.6502 0.3717 0.022 Uiso 1 1 calc R U . . .
C32 C -0.3156(4) 0.6209(2) 0.4496(2) 0.0170(7) Uani 1 1 d . U . . .
C33 C -0.1762(4) 0.6226(2) 0.4565(2) 0.0186(8) Uani 1 1 d . U . . .
H33 H -0.1314 0.6002 0.5075 0.022 Uiso 1 1 calc R U . . .
C34 C -0.1038(4) 0.6574(2) 0.3878(2) 0.0168(7) Uani 1 1 d . U . . .
C35 C -0.1693(4) 0.6917(2) 0.3132(2) 0.0162(7) Uani 1 1 d . U . . .
H35 H -0.1172 0.7163 0.2671 0.019 Uiso 1 1 calc R U . . .
C36 C -0.3973(4) 0.5843(3) 0.5230(2) 0.0247(9) Uani 1 1 d . U . . .
C37 C 0.0484(4) 0.6572(3) 0.3954(2) 0.0218(8) Uani 1 1 d . U . . .
C38 C -0.3279(4) 0.6393(2) 0.1941(2) 0.0155(7) Uani 1 1 d . U . . .
C39 C -0.4012(4) 0.5740(2) 0.2191(2) 0.0187(8) Uani 1 1 d . U . . .
H39 H -0.4884 0.5808 0.2454 0.022 Uiso 1 1 calc R U . . .
C40 C -0.3486(4) 0.4993(2) 0.2063(2) 0.0203(8) Uani 1 1 d . U . . .
C41 C -0.2204(4) 0.4858(3) 0.1699(2) 0.0215(8) Uani 1 1 d . U . . .
H41 H -0.1850 0.4349 0.1615 0.026 Uiso 1 1 calc R U . . .
C42 C -0.1447(4) 0.5488(3) 0.1460(2) 0.0206(8) Uani 1 1 d . U . . .
C43 C -0.1982(4) 0.6237(2) 0.1581(2) 0.0183(8) Uani 1 1 d . U . . .
H43 H -0.1443 0.6657 0.1412 0.022 Uiso 1 1 calc R U . . .
C44 C -0.4301(5) 0.4315(3) 0.2348(3) 0.0261(9) Uani 1 1 d . U . . .
C45 C -0.0082(5) 0.5380(3) 0.1047(3) 0.0270(9) Uani 1 1 d . U . . .
C46 C -0.3304(4) 0.8081(2) 0.1490(2) 0.0160(7) Uani 1 1 d . U . . .
C47 C -0.3087(4) 0.8721(2) 0.1691(2) 0.0182(8) Uani 1 1 d . U . . .
H47 H -0.3091 0.8621 0.2237 0.022 Uiso 1 1 calc R U . . .
C48 C -0.2866(4) 0.9499(2) 0.1124(2) 0.0209(8) Uani 1 1 d . U . . .
C49 C -0.2825(4) 0.9662(3) 0.0326(3) 0.0240(8) Uani 1 1 d . U . . .
H49 H -0.2668 1.0190 -0.0065 0.029 Uiso 1 1 calc R U . . .
C50 C -0.3019(4) 0.9034(3) 0.0109(2) 0.0209(8) Uani 1 1 d . U . . .
C51 C -0.3267(4) 0.8267(2) 0.0680(2) 0.0190(8) Uani 1 1 d . U . . .
H51 H -0.3418 0.7855 0.0512 0.023 Uiso 1 1 calc R U . . .
C52 C -0.2674(5) 1.0172(3) 0.1371(3) 0.0279(9) Uani 1 1 d . U . . .
C53 C -0.2920(5) 0.9199(3) -0.0750(3) 0.0279(9) Uani 1 1 d . U . . .
C54 C -0.4459(15) 0.6726(7) -0.0125(6) 0.070(3) Uani 0.716(12) 1 d D U P B 1
H54A H -0.5015 0.7274 -0.0127 0.105 Uiso 0.716(12) 1 calc R U P B 1
H54B H -0.3929 0.6835 -0.0618 0.105 Uiso 0.716(12) 1 calc R U P B 1
H54C H -0.3795 0.6428 0.0334 0.105 Uiso 0.716(12) 1 calc R U P B 1
C55 C -0.5461(10) 0.6161(5) -0.0070(5) 0.061(3) Uani 0.716(12) 1 d D U P B 1
H55A H -0.6007 0.6054 0.0424 0.073 Uiso 0.716(12) 1 calc R U P B 1
H55B H -0.6141 0.6462 -0.0530 0.073 Uiso 0.716(12) 1 calc R U P B 1
C56 C -0.4599(13) 0.5305(6) -0.0068(8) 0.057(3) Uani 0.716(12) 1 d D U P B 1
H56A H -0.4135 0.5419 -0.0587 0.069 Uiso 0.716(12) 1 calc R U P B 1
H56B H -0.3842 0.5050 0.0350 0.069 Uiso 0.716(12) 1 calc R U P B 1
C54B C -0.442(5) 0.6819(16) -0.0400(17) 0.070(3) Uani 0.284(12) 1 d D U P B 2
H54D H -0.3653 0.7109 -0.0610 0.105 Uiso 0.284(12) 1 calc R U P B 2
H54E H -0.4689 0.6825 0.0121 0.105 Uiso 0.284(12) 1 calc R U P B 2
H54F H -0.5246 0.7120 -0.0769 0.105 Uiso 0.284(12) 1 calc R U P B 2
C55B C -0.393(2) 0.5885(14) -0.0307(12) 0.060(6) Uani 0.284(12) 1 d D U P B 2
H55C H -0.3660 0.5871 -0.0830 0.072 Uiso 0.284(12) 1 calc R U P B 2
H55D H -0.3093 0.5575 0.0061 0.072 Uiso 0.284(12) 1 calc R U P B 2
C56B C -0.517(3) 0.546(2) 0.003(2) 0.069(9) Uani 0.284(12) 1 d D U P B 2
H56C H -0.6047 0.5841 -0.0283 0.082 Uiso 0.284(12) 1 calc R U P B 2
H56D H -0.5306 0.5379 0.0588 0.082 Uiso 0.284(12) 1 calc R U P B 2
B1 B -0.3803(4) 0.7233(3) 0.2153(3) 0.0160(8) Uani 1 1 d . U . . .
F2 F 0.1205(3) 0.66404(19) 0.32891(15) 0.0369(7) Uani 1 1 d . U . . .
F3 F 0.0878(3) 0.56919(19) 0.12431(19) 0.0438(7) Uani 1 1 d . U . . .
F4 F -0.5703(3) 0.46382(18) 0.2234(2) 0.0506(8) Uani 1 1 d . U . . .
F5 F -0.3802(3) 0.99330(19) -0.12234(16) 0.0465(8) Uani 1 1 d . U . . .
F6 F 0.1187(2) 0.58513(16) 0.45407(15) 0.0317(6) Uani 1 1 d . U . . .
F7 F -0.3967(3) 0.50188(16) 0.54398(15) 0.0340(6) Uani 1 1 d . U . . .
F8 F -0.7838(3) 0.84966(17) 0.37408(15) 0.0341(6) Uani 1 1 d . U . . .
F9 F -0.4120(3) 0.38202(18) 0.31308(16) 0.0410(7) Uani 1 1 d . U . . .
F10 F 0.0606(3) 0.72208(18) 0.41189(19) 0.0440(7) Uani 1 1 d . U . . .
F11 F -0.9630(3) 0.9198(2) 0.29429(19) 0.0508(8) Uani 1 1 d . U . . .
F12 F 0.0555(3) 0.45538(17) 0.12101(18) 0.0403(7) Uani 1 1 d . U . . .
F13 F -0.5340(3) 0.62753(17) 0.51487(15) 0.0336(6) Uani 1 1 d . U . . .
F14 F -0.9410(3) 0.8768(2) 0.03507(19) 0.0517(8) Uani 1 1 d . U . . .
F15 F -0.7757(4) 0.96682(18) 0.27629(18) 0.0528(9) Uani 1 1 d . U . . .
F16 F -0.1307(3) 1.01977(18) 0.13637(19) 0.0452(7) Uani 1 1 d . U . . .
F17 F -0.8059(3) 0.7573(2) 0.04355(18) 0.0451(7) Uani 1 1 d . U . . .
F18 F -0.3090(5) 1.0044(2) 0.2105(2) 0.0689(11) Uani 1 1 d . U . . .
F19 F -0.3357(3) 1.09620(16) 0.0890(2) 0.0493(8) Uani 1 1 d . U . . .
F20 F -0.3439(3) 0.5861(2) 0.58679(15) 0.0408(7) Uani 1 1 d . U . . .
F21 F -0.3948(4) 0.37778(19) 0.19912(19) 0.0531(9) Uani 1 1 d . U . . .
F22 F -0.9799(3) 0.7592(2) 0.12167(18) 0.0504(8) Uani 1 1 d . U . . .
F23 F -0.1619(3) 0.9270(2) -0.10297(16) 0.0437(7) Uani 1 1 d . U . . .
F24 F -0.0252(3) 0.5783(2) 0.02521(16) 0.0509(8) Uani 1 1 d . U . . .
F25 F -0.3204(4) 0.8584(2) -0.09092(16) 0.0542(9) Uani 1 1 d . U . . .
N1 N 0.0224(4) 0.1620(2) 0.4186(2) 0.0304(8) Uani 1 1 d . U . . .
N2 N 0.0700(4) 0.3243(2) 0.3397(2) 0.0197(7) Uani 1 1 d . U . . .
N3 N 0.2745(4) 0.1887(2) 0.4519(2) 0.0307(8) Uani 1 1 d . U . . .
N4 N 0.0725(4) 0.2078(2) 0.2598(3) 0.0342(9) Uani 1 1 d . U . . .
C1B C 0.332(2) 0.2704(12) 0.2611(11) 0.023(3) Uani 0.420(18) 1 d . U P A 2
H1B1 H 0.2740 0.3248 0.2212 0.027 Uiso 0.420(18) 1 calc R U P A 2
H1B2 H 0.3946 0.2860 0.2889 0.027 Uiso 0.420(18) 1 calc R U P A 2
C2B C 0.4252(14) 0.2224(10) 0.2160(10) 0.029(3) Uani 0.420(18) 1 d . U P A 2
H2B1 H 0.3674 0.2233 0.1740 0.035 Uiso 0.420(18) 1 calc R U P A 2
H2B2 H 0.5009 0.2520 0.1896 0.035 Uiso 0.420(18) 1 calc R U P A 2
C3B C 0.3877(14) 0.0841(9) 0.2918(10) 0.030(3) Uani 0.420(18) 1 d . U P A 2
H3B1 H 0.3284 0.0990 0.2447 0.036 Uiso 0.420(18) 1 calc R U P A 2
H3B2 H 0.4388 0.0228 0.3106 0.036 Uiso 0.420(18) 1 calc R U P A 2
O1B O 0.4884(9) 0.1347(8) 0.2684(10) 0.035(3) Uani 0.420(18) 1 d . U P A 2
O2B O 0.3001(12) 0.0946(7) 0.3512(9) 0.026(2) Uani 0.420(18) 1 d . U P A 2
Rh1 Rh 0.19155(4) 0.20829(2) 0.34605(3) 0.03058(11) Uani 1 1 d . U . . .

loop_
_atom_site_aniso_label
_atom_site_aniso_U_11
_atom_site_aniso_U_22
_atom_site_aniso_U_33
_atom_site_aniso_U_23
_atom_site_aniso_U_13
_atom_site_aniso_U_12
C1 0.020(5) 0.029(5) 0.034(6) -0.016(5) 0.010(4) -0.011(4)
C2 0.025(4) 0.028(5) 0.038(6) -0.013(5) 0.014(4) -0.006(3)
C3 0.038(4) 0.029(5) 0.051(7) -0.022(5) 0.015(5) -0.007(4)
O1 0.035(3) 0.031(4) 0.047(6) -0.011(4) 0.011(3) -0.003(3)
O2 0.032(3) 0.026(3) 0.038(5) -0.015(3) 0.011(3) -0.007(2)
C4 0.022(2) 0.025(2) 0.038(3) -0.0091(19) 0.0095(19) -0.0083(16)
C5 0.0228(19) 0.0203(19) 0.016(2) -0.0033(16) 0.0015(16) -0.0035(15)
C6 0.024(2) 0.027(2) 0.022(2) -0.0105(17) -0.0002(17) 0.0002(16)
C7 0.037(2) 0.022(2) 0.020(2) -0.0105(17) -0.0061(18) 0.0025(17)
C8 0.041(2) 0.0179(19) 0.022(2) -0.0083(17) -0.0036(18) -0.0072(17)
C9 0.030(2) 0.0229(19) 0.018(2) -0.0094(16) 0.0045(17) -0.0116(16)
C10 0.034(2) 0.027(2) 0.053(3) 0.000(2) 0.002(2) -0.012(2)
C11 0.023(2) 0.020(2) 0.052(3) -0.007(2) 0.0033(19) -0.0021(17)
C12 0.032(2) 0.027(2) 0.050(3) -0.008(2) 0.006(2) -0.0004(19)
C13 0.032(2) 0.032(3) 0.058(3) -0.021(2) 0.001(2) 0.003(2)
C14 0.026(2) 0.035(3) 0.061(3) -0.026(2) 0.003(2) -0.003(2)
C15 0.024(2) 0.030(2) 0.059(3) -0.024(2) 0.011(2) -0.0062(18)
C16 0.032(2) 0.019(2) 0.071(3) -0.015(2) 0.005(2) -0.0118(19)
C17 0.034(2) 0.021(2) 0.063(3) -0.024(2) 0.014(2) -0.0119(18)
C18 0.037(3) 0.027(2) 0.070(3) -0.028(2) 0.006(2) -0.014(2)
C19 0.054(3) 0.046(3) 0.066(3) -0.037(3) 0.010(3) -0.022(3)
C20 0.064(3) 0.052(3) 0.062(3) -0.043(3) 0.021(3) -0.028(3)
C21 0.055(3) 0.044(3) 0.058(3) -0.038(2) 0.028(2) -0.030(2)
C22 0.0184(17) 0.0141(17) 0.0146(18) -0.0027(15) 0.0019(14) -0.0059(14)
C23 0.0191(17) 0.0174(18) 0.0190(19) -0.0066(16) -0.0006(15) -0.0078(14)
C24 0.0198(18) 0.0155(18) 0.023(2) -0.0061(16) 0.0050(15) -0.0055(14)
C25 0.0148(17) 0.0195(19) 0.024(2) -0.0054(16) 0.0020(15) -0.0045(15)
C26 0.0179(17) 0.0183(18) 0.021(2) -0.0040(16) -0.0011(15) -0.0076(15)
C27 0.0177(17) 0.0170(18) 0.0182(19) -0.0066(15) 0.0035(14) -0.0082(14)
C28 0.025(2) 0.023(2) 0.024(2) -0.0084(17) 0.0020(16) -0.0024(16)
C29 0.0195(19) 0.035(2) 0.028(2) -0.0143(18) -0.0013(16) -0.0086(17)
C30 0.0183(17) 0.0106(16) 0.0173(17) -0.0049(14) 0.0013(14) -0.0031(13)
C31 0.0142(17) 0.0171(18) 0.0237(19) -0.0073(15) 0.0010(14) -0.0041(14)
C32 0.0175(17) 0.0167(18) 0.0155(17) -0.0059(15) 0.0021(14) -0.0038(14)
C33 0.0211(18) 0.0189(19) 0.0138(18) -0.0048(15) 0.0001(14) -0.0052(15)
C34 0.0180(17) 0.0137(17) 0.0183(18) -0.0068(15) 0.0027(14) -0.0036(14)
C35 0.0182(17) 0.0139(17) 0.0161(18) -0.0060(15) 0.0016(14) -0.0041(14)
C36 0.0213(19) 0.032(2) 0.0180(19) -0.0057(17) -0.0002(15) -0.0092(16)
C37 0.0198(18) 0.0211(19) 0.0198(19) -0.0025(16) -0.0031(15) -0.0068(15)
C38 0.0177(17) 0.0178(17) 0.0097(17) -0.0030(14) -0.0027(14) -0.0056(14)
C39 0.0191(18) 0.0212(18) 0.020(2) -0.0112(16) 0.0032(15) -0.0074(15)
C40 0.0258(19) 0.0188(18) 0.019(2) -0.0079(16) 0.0004(16) -0.0089(15)
C41 0.030(2) 0.0192(19) 0.019(2) -0.0106(16) -0.0001(16) -0.0069(16)
C42 0.0242(19) 0.0230(19) 0.0148(19) -0.0079(16) 0.0000(15) -0.0060(15)
C43 0.0198(18) 0.0168(18) 0.0177(19) -0.0049(15) 0.0006(15) -0.0075(14)
C44 0.034(2) 0.0198(19) 0.027(2) -0.0083(17) 0.0001(17) -0.0129(17)
C45 0.033(2) 0.024(2) 0.025(2) -0.0123(17) 0.0062(17) -0.0066(17)
C46 0.0098(16) 0.0151(17) 0.0190(18) -0.0037(14) -0.0014(14) -0.0016(13)
C47 0.0141(17) 0.0178(18) 0.0203(19) -0.0063(15) 0.0005(15) -0.0030(14)
C48 0.0181(18) 0.0157(18) 0.026(2) -0.0067(16) 0.0029(16) -0.0032(15)
C49 0.021(2) 0.0183(19) 0.028(2) -0.0056(17) 0.0051(17) -0.0066(16)
C50 0.0156(18) 0.0206(19) 0.0215(19) -0.0047(15) -0.0008(15) -0.0027(15)
C51 0.0135(17) 0.0187(18) 0.0240(19) -0.0085(15) 0.0018(15) -0.0036(14)
C52 0.034(2) 0.0172(19) 0.031(2) -0.0086(17) 0.0017(18) -0.0055(17)
C53 0.024(2) 0.028(2) 0.024(2) -0.0035(17) -0.0015(16) -0.0058(17)
C54 0.115(6) 0.080(5) 0.028(7) -0.031(5) -0.016(6) -0.022(5)
C55 0.091(6) 0.049(5) 0.046(5) -0.035(4) -0.024(4) 0.010(4)
C56 0.080(8) 0.047(5) 0.047(7) -0.031(4) -0.038(6) 0.016(5)
C54B 0.115(6) 0.080(5) 0.028(7) -0.031(5) -0.016(6) -0.022(5)
C55B 0.079(13) 0.079(9) 0.030(10) -0.026(8) -0.004(9) -0.029(8)
C56B 0.085(18) 0.081(17) 0.048(15) -0.030(15) 0.002(15) -0.029(15)
B1 0.0140(18) 0.0157(19) 0.018(2) -0.0047(16) -0.0005(15) -0.0066(15)
F2 0.0191(12) 0.0623(19) 0.0220(13) -0.0080(13) 0.0037(10) -0.0155(12)
F3 0.0319(14) 0.0554(18) 0.063(2) -0.0409(16) 0.0230(14) -0.0207(13)
F4 0.0316(15) 0.0328(15) 0.084(2) -0.0137(16) -0.0100(15) -0.0178(12)
F5 0.0389(16) 0.0491(18) 0.0213(14) 0.0037(13) -0.0006(12) 0.0077(13)
F6 0.0192(12) 0.0323(14) 0.0277(14) 0.0011(11) -0.0059(10) -0.0018(10)
F7 0.0306(14) 0.0296(14) 0.0309(14) 0.0002(11) 0.0060(11) -0.0137(11)
F8 0.0361(14) 0.0416(15) 0.0214(13) -0.0135(12) 0.0041(11) -0.0045(12)
F9 0.0502(17) 0.0408(16) 0.0329(15) -0.0061(13) 0.0051(13) -0.0303(14)
F10 0.0309(14) 0.0382(16) 0.074(2) -0.0294(15) -0.0087(14) -0.0134(12)
F11 0.0267(14) 0.077(2) 0.055(2) -0.0459(18) -0.0046(13) 0.0122(14)
F12 0.0390(15) 0.0313(14) 0.0513(18) -0.0228(13) 0.0188(14) -0.0054(12)
F13 0.0213(12) 0.0415(15) 0.0276(14) -0.0079(12) 0.0086(11) -0.0040(11)
F14 0.0541(19) 0.0451(17) 0.0477(18) -0.0119(14) -0.0317(15) -0.0009(14)
F15 0.097(3) 0.0363(16) 0.0409(17) -0.0263(14) 0.0305(17) -0.0329(17)
F16 0.0375(15) 0.0417(17) 0.070(2) -0.0346(16) -0.0096(14) -0.0093(13)
F17 0.0298(14) 0.075(2) 0.0456(17) -0.0420(17) -0.0076(13) -0.0062(14)
F18 0.133(3) 0.0425(18) 0.056(2) -0.0365(17) 0.044(2) -0.049(2)
F19 0.0492(18) 0.0149(13) 0.076(2) -0.0125(14) -0.0196(16) 0.0000(12)
F20 0.0377(15) 0.075(2) 0.0180(13) -0.0200(14) 0.0076(11) -0.0287(15)
F21 0.079(2) 0.0462(18) 0.062(2) -0.0391(16) 0.0319(18) -0.0429(17)
F22 0.0415(16) 0.083(2) 0.0457(18) -0.0288(17) 0.0079(14) -0.0451(17)
F23 0.0262(14) 0.069(2) 0.0304(15) -0.0189(15) 0.0079(12) -0.0085(13)
F24 0.060(2) 0.0558(19) 0.0221(14) -0.0105(14) 0.0167(13) -0.0038(16)
F25 0.097(3) 0.0541(19) 0.0208(14) -0.0117(14) 0.0041(16) -0.0420(19)
N1 0.0223(17) 0.0180(17) 0.044(2) -0.0057(16) 0.0063(15) -0.0075(14)
N2 0.0243(16) 0.0174(15) 0.0193(17) -0.0089(13) 0.0044(13) -0.0075(13)
N3 0.0217(17) 0.0188(17) 0.049(2) -0.0154(16) 0.0076(16) -0.0006(14)
N4 0.034(2) 0.031(2) 0.055(2) -0.0314(18) 0.0187(17) -0.0177(16)
C1B 0.024(6) 0.026(6) 0.030(7) -0.022(5) 0.005(5) -0.010(5)
C2B 0.034(6) 0.029(6) 0.028(6) -0.015(5) 0.002(5) -0.008(4)
C3B 0.033(5) 0.027(6) 0.033(7) -0.018(5) 0.011(5) -0.005(4)
O1B 0.031(4) 0.030(5) 0.044(8) -0.017(5) 0.008(4) -0.006(4)
O2B 0.027(4) 0.020(4) 0.033(6) -0.015(4) 0.006(4) -0.003(3)
Rh1 0.02230(17) 0.02361(18) 0.0556(3) -0.02526(17) 0.01537(16) -0.01087(13)

loop_
_atom_type_symbol
_atom_type_description
_atom_type_scat_dispersion_real
_atom_type_scat_dispersion_imag
_atom_type_scat_source
C C 0.0033 0.0016 'International Tables Vol C Tables 4.2.6.8 and 6.1.1.4'
H H 0.0000 0.0000 'International Tables Vol C Tables 4.2.6.8 and 6.1.1.4'
B B 0.0013 0.0007 'International Tables Vol C Tables 4.2.6.8 and 6.1.1.4'
F F 0.0171 0.0103 'International Tables Vol C Tables 4.2.6.8 and 6.1.1.4'
N N 0.0061 0.0033 'International Tables Vol C Tables 4.2.6.8 and 6.1.1.4'
O O 0.0106 0.0060 'International Tables Vol C Tables 4.2.6.8 and 6.1.1.4'
Rh Rh -1.1178 0.9187 'International Tables Vol C Tables 4.2.6.8 and 6.1.1.4'

loop_
_geom_angle_atom_site_label_1
_geom_angle_atom_site_label_2
_geom_angle_atom_site_label_3
_geom_angle
_geom_angle_site_symmetry_1
_geom_angle_site_symmetry_3
C2 C1 Rh1 116.7(9) . .
C2 C1 H1A 108.1 . .
Rh1 C1 H1A 108.1 . .
C2 C1 H1B 108.1 . .
Rh1 C1 H1B 108.1 . .
H1A C1 H1B 107.3 . .
O1 C2 C1 114.0(8) . .
O1 C2 H2A 108.8 . .
C1 C2 H2A 108.8 . .
O1 C2 H2B 108.8 . .
C1 C2 H2B 108.8 . .
H2A C2 H2B 107.7 . .
O2 C3 O1 114.1(8) . .
O2 C3 H3A 108.7 . .
O1 C3 H3A 108.7 . .
O2 C3 H3B 108.7 . .
O1 C3 H3B 108.7 . .
H3A C3 H3B 107.6 . .
C2 O1 C3 110.0(7) . .
C3 O2 Rh1 115.1(6) . .
N1 C4 C5 112.7(3) . .
N1 C4 H4A 109.1 . .
C5 C4 H4A 109.1 . .
N1 C4 H4B 109.1 . .
C5 C4 H4B 109.1 . .
H4A C4 H4B 107.8 . .
N2 C5 C6 121.6(4) . .
N2 C5 C4 117.6(3) . .
C6 C5 C4 120.8(4) . .
C7 C6 C5 119.7(4) . .
C7 C6 H6 120.2 . .
C5 C6 H6 120.2 . .
C8 C7 C6 118.8(4) . .
C8 C7 H7 120.6 . .
C6 C7 H7 120.6 . .
C7 C8 C9 119.3(4) . .
C7 C8 H8 120.3 . .
C9 C8 H8 120.3 . .
N2 C9 C8 122.4(4) . .
N2 C9 H9 118.8 . .
C8 C9 H9 118.8 . .
N1 C10 C11 113.0(4) . .
N1 C10 H10A 109.0 . .
C11 C10 H10A 109.0 . .
N1 C10 H10B 109.0 . .
C11 C10 H10B 109.0 . .
H10A C10 H10B 107.8 . .
N3 C11 C12 121.2(4) . .
N3 C11 C10 118.4(5) . .
C12 C11 C10 120.2(4) . .
C13 C12 C11 119.8(5) . .
C13 C12 H12 120.1 . .
C11 C12 H12 120.1 . .
C14 C13 C12 119.3(5) . .
C14 C13 H13 120.4 . .
C12 C13 H13 120.4 . .
C13 C14 C15 118.4(5) . .
C13 C14 H14 120.8 . .
C15 C14 H14 120.8 . .
N3 C15 C14 123.3(5) . .
N3 C15 H15 118.4 . .
C14 C15 H15 118.4 . .
N1 C16 C17 109.3(3) . .
N1 C16 H16A 109.8 . .
C17 C16 H16A 109.8 . .
N1 C16 H16B 109.8 . .
C17 C16 H16B 109.8 . .
H16A C16 H16B 108.3 . .
N4 C17 C18 120.8(5) . .
N4 C17 C16 116.6(4) . .
C18 C17 C16 122.6(4) . .
C19 C18 C17 120.3(5) . .
C19 C18 H18 119.9 . .
C17 C18 H18 119.9 . .
C20 C19 C18 117.9(5) . .
C20 C19 H19 121.0 . .
C18 C19 H19 121.0 . .
C21 C20 C19 120.2(6) . .
C21 C20 H20 119.9 . .
C19 C20 H20 119.9 . .
N4 C21 C20 122.4(5) . .
N4 C21 H21 118.8 . .
C20 C21 H21 118.8 . .
C27 C22 C23 115.7(3) . .
C27 C22 B1 122.5(3) . .
C23 C22 B1 121.1(3) . .
C24 C23 C22 122.8(4) . .
C24 C23 H23 118.6 . .
C22 C23 H23 118.6 . .
C25 C24 C23 120.2(4) . .
C25 C24 C28 121.3(4) . .
C23 C24 C28 118.5(4) . .
C24 C25 C26 118.5(4) . .
C24 C25 H25 120.7 . .
C26 C25 H25 120.7 . .
C25 C26 C27 120.9(4) . .
C25 C26 C29 117.9(4) . .
C27 C26 C29 121.2(4) . .
C26 C27 C22 121.9(4) . .
C26 C27 H27 119.1 . .
C22 C27 H27 119.1 . .
F15 C28 F11 107.4(4) . .
F15 C28 F8 104.3(3) . .
F11 C28 F8 105.6(3) . .
F15 C28 C24 113.3(3) . .
F11 C28 C24 113.6(4) . .
F8 C28 C24 112.0(3) . .
F22 C29 F17 106.8(4) . .
F22 C29 F14 105.9(4) . .
F17 C29 F14 105.4(4) . .
F22 C29 C26 112.6(4) . .
F17 C29 C26 113.5(3) . .
F14 C29 C26 112.0(3) . .
C35 C30 C31 115.6(3) . .
C35 C30 B1 121.0(3) . .
C31 C30 B1 123.1(3) . .
C32 C31 C30 122.3(3) . .
C32 C31 H31 118.9 . .
C30 C31 H31 118.9 . .
C33 C32 C31 120.4(3) . .
C33 C32 C36 119.9(3) . .
C31 C32 C36 119.7(3) . .
C34 C33 C32 118.6(4) . .
C34 C33 H33 120.7 . .
C32 C33 H33 120.7 . .
C33 C34 C35 121.1(3) . .
C33 C34 C37 118.5(4) . .
C35 C34 C37 120.4(3) . .
C34 C35 C30 121.9(3) . .
C34 C35 H35 119.0 . .
C30 C35 H35 119.0 . .
F7 C36 F13 106.4(3) . .
F7 C36 F20 105.5(3) . .
F13 C36 F20 106.6(3) . .
F7 C36 C32 113.5(3) . .
F13 C36 C32 112.4(3) . .
F20 C36 C32 111.8(3) . .
F6 C37 F10 106.1(3) . .
F6 C37 F2 106.5(3) . .
F10 C37 F2 106.7(3) . .
F6 C37 C34 112.1(3) . .
F10 C37 C34 112.2(3) . .
F2 C37 C34 112.7(3) . .
C43 C38 C39 116.0(3) . .
C43 C38 B1 121.3(3) . .
C39 C38 B1 122.3(3) . .
C40 C39 C38 121.6(4) . .
C40 C39 H39 119.2 . .
C38 C39 H39 119.2 . .
C41 C40 C39 121.2(3) . .
C41 C40 C44 119.4(4) . .
C39 C40 C44 119.3(4) . .
C40 C41 C42 118.2(4) . .
C40 C41 H41 120.9 . .
C42 C41 H41 120.9 . .
C41 C42 C43 120.4(4) . .
C41 C42 C45 120.0(4) . .
C43 C42 C45 119.5(3) . .
C42 C43 C38 122.6(3) . .
C42 C43 H43 118.7 . .
C38 C43 H43 118.7 . .
F21 C44 F4 106.1(4) . .
F21 C44 F9 106.0(3) . .
F4 C44 F9 104.8(4) . .
F21 C44 C40 113.2(4) . .
F4 C44 C40 113.1(3) . .
F9 C44 C40 112.9(3) . .
F24 C45 F12 106.0(3) . .
F24 C45 F3 106.3(4) . .
F12 C45 F3 105.7(4) . .
F24 C45 C42 112.2(4) . .
F12 C45 C42 113.1(3) . .
F3 C45 C42 113.0(3) . .
C51 C46 C47 115.5(3) . .
C51 C46 B1 122.2(3) . .
C47 C46 B1 121.7(3) . .
C48 C47 C46 122.7(4) . .
C48 C47 H47 118.6 . .
C46 C47 H47 118.6 . .
C49 C48 C47 120.4(4) . .
C49 C48 C52 119.2(4) . .
C47 C48 C52 120.4(4) . .
C48 C49 C50 118.2(4) . .
C48 C49 H49 120.9 . .
C50 C49 H49 120.9 . .
C49 C50 C51 120.8(4) . .
C49 C50 C53 118.0(4) . .
C51 C50 C53 121.2(4) . .
C50 C51 C46 122.4(4) . .
C50 C51 H51 118.8 . .
C46 C51 H51 118.8 . .
F18 C52 F19 107.3(4) . .
F18 C52 F16 105.4(4) . .
F19 C52 F16 105.2(3) . .
F18 C52 C48 113.3(3) . .
F19 C52 C48 112.9(4) . .
F16 C52 C48 112.2(3) . .
F25 C53 F5 105.7(4) . .
F25 C53 F23 106.1(4) . .
F5 C53 F23 105.0(3) . .
F25 C53 C50 113.8(3) . .
F5 C53 C50 113.2(4) . .
F23 C53 C50 112.2(3) . .
C55 C54 H54A 109.5 . .
C55 C54 H54B 109.5 . .
H54A C54 H54B 109.5 . .
C55 C54 H54C 109.5 . .
H54A C54 H54C 109.5 . .
H54B C54 H54C 109.5 . .
C56 C55 C54 109.7(9) . .
C56 C55 H55A 109.7 . .
C54 C55 H55A 109.7 . .
C56 C55 H55B 109.7 . .
C54 C55 H55B 109.7 . .
H55A C55 H55B 108.2 . .
C56 C56 C55 114.6(13) 2_465 .
C56 C56 H56A 108.6 2_465 .
C55 C56 H56A 108.6 . .
C56 C56 H56B 108.6 2_465 .
C55 C56 H56B 108.6 . .
H56A C56 H56B 107.6 . .
C55B C54B H54D 109.5 . .
C55B C54B H54E 109.5 . .
H54D C54B H54E 109.5 . .
C55B C54B H54F 109.5 . .
H54D C54B H54F 109.5 . .
H54E C54B H54F 109.5 . .
C56B C55B C54B 107(3) . .
C56B C55B H55C 110.2 . .
C54B C55B H55C 110.2 . .
C56B C55B H55D 110.2 . .
C54B C55B H55D 110.2 . .
H55C C55B H55D 108.5 . .
C55B C56B C56B 110(3) . 2_465
C55B C56B H56C 109.7 . .
C56B C56B H56C 109.7 2_465 .
C55B C56B H56D 109.7 . .
C56B C56B H56D 109.7 2_465 .
H56C C56B H56D 108.2 . .
C30 B1 C38 104.4(3) . .
C30 B1 C22 112.7(3) . .
C38 B1 C22 113.5(3) . .
C30 B1 C46 112.1(3) . .
C38 B1 C46 112.4(3) . .
C22 B1 C46 101.9(3) . .
C10 N1 C4 113.8(4) . .
C10 N1 C16 115.1(4) . .
C4 N1 C16 110.6(4) . .
C10 N1 Rh1 105.8(3) . .
C4 N1 Rh1 108.5(2) . .
C16 N1 Rh1 102.1(3) . .
C9 N2 C5 118.2(3) . .
C9 N2 Rh1 126.2(3) . .
C5 N2 Rh1 114.7(3) . .
C15 N3 C11 118.1(4) . .
C15 N3 Rh1 129.5(3) . .
C11 N3 Rh1 112.4(3) . .
C21 N4 C17 118.4(4) . .
C21 N4 Rh1 129.7(3) . .
C17 N4 Rh1 111.9(4) . .
C2B C1B Rh1 118.6(12) . .
C2B C1B H1B1 107.7 . .
Rh1 C1B H1B1 107.7 . .
C2B C1B H1B2 107.7 . .
Rh1 C1B H1B2 107.7 . .
H1B1 C1B H1B2 107.1 . .
O1B C2B C1B 111.4(11) . .
O1B C2B H2B1 109.3 . .
C1B C2B H2B1 109.3 . .
O1B C2B H2B2 109.3 . .
C1B C2B H2B2 109.3 . .
H2B1 C2B H2B2 108.0 . .
O2B C3B O1B 114.1(10) . .
O2B C3B H3B1 108.7 . .
O1B C3B H3B1 108.7 . .
O2B C3B H3B2 108.7 . .
O1B C3B H3B2 108.7 . .
H3B1 C3B H3B2 107.6 . .
C3B O1B C2B 111.4(9) . .
C3B O2B Rh1 123.6(8) . .
O2B Rh1 N3 93.8(4) . .
N3 Rh1 C1 93.3(5) . .
O2B Rh1 N2 177.0(3) . .
N3 Rh1 N2 88.07(13) . .
C1 Rh1 N2 97.6(4) . .
O2B Rh1 N4 83.9(4) . .
N3 Rh1 N4 164.25(14) . .
C1 Rh1 N4 102.0(5) . .
N2 Rh1 N4 93.69(14) . .
N3 Rh1 O2 79.4(3) . .
C1 Rh1 O2 93.6(4) . .
N2 Rh1 O2 163.6(3) . .
N4 Rh1 O2 95.6(3) . .
O2B Rh1 C1B 90.9(6) . .
N3 Rh1 C1B 103.2(6) . .
N2 Rh1 C1B 90.9(5) . .
N4 Rh1 C1B 92.4(6) . .
O2B Rh1 N1 95.6(4) . .
N3 Rh1 N1 83.43(15) . .
C1 Rh1 N1 176.7(5) . .
N2 Rh1 N1 82.32(13) . .
N4 Rh1 N1 81.30(15) . .
O2 Rh1 N1 85.8(3) . .
C1B Rh1 N1 170.4(5) . .

loop_
_geom_bond_atom_site_label_1
_geom_bond_atom_site_label_2
_geom_bond_distance
_geom_bond_site_symmetry_2
C1 C2 1.484(16) .
C1 Rh1 2.044(13) .
C1 H1A 0.9900 .
C1 H1B 0.9900 .
C2 O1 1.433(12) .
C2 H2A 0.9900 .
C2 H2B 0.9900 .
C3 O2 1.349(11) .
C3 O1 1.450(11) .
C3 H3A 0.9900 .
C3 H3B 0.9900 .
O2 Rh1 2.088(8) .
C4 N1 1.490(5) .
C4 C5 1.506(6) .
C4 H4A 0.9900 .
C4 H4B 0.9900 .
C5 N2 1.356(5) .
C5 C6 1.385(6) .
C6 C7 1.380(6) .
C6 H6 0.9500 .
C7 C8 1.379(6) .
C7 H7 0.9500 .
C8 C9 1.380(6) .
C8 H8 0.9500 .
C9 N2 1.350(5) .
C9 H9 0.9500 .
C10 N1 1.469(7) .
C10 C11 1.516(7) .
C10 H10A 0.9900 .
C10 H10B 0.9900 .
C11 N3 1.354(6) .
C11 C12 1.385(8) .
C12 C13 1.380(7) .
C12 H12 0.9500 .
C13 C14 1.375(7) .
C13 H13 0.9500 .
C14 C15 1.378(7) .
C14 H14 0.9500 .
C15 N3 1.347(6) .
C15 H15 0.9500 .
C16 N1 1.497(6) .
C16 C17 1.507(8) .
C16 H16A 0.9900 .
C16 H16B 0.9900 .
C17 N4 1.362(5) .
C17 C18 1.396(7) .
C18 C19 1.384(8) .
C18 H18 0.9500 .
C19 C20 1.378(7) .
C19 H19 0.9500 .
C20 C21 1.373(8) .
C20 H20 0.9500 .
C21 N4 1.349(7) .
C21 H21 0.9500 .
C22 C27 1.398(5) .
C22 C23 1.402(5) .
C22 B1 1.641(6) .
C23 C24 1.390(5) .
C23 H23 0.9500 .
C24 C25 1.384(6) .
C24 C28 1.494(6) .
C25 C26 1.386(6) .
C25 H25 0.9500 .
C26 C27 1.394(5) .
C26 C29 1.499(6) .
C27 H27 0.9500 .
C28 F15 1.329(5) .
C28 F11 1.330(5) .
C28 F8 1.349(5) .
C29 F22 1.325(5) .
C29 F17 1.339(5) .
C29 F14 1.341(5) .
C30 C35 1.407(5) .
C30 C31 1.408(5) .
C30 B1 1.636(6) .
C31 C32 1.392(5) .
C31 H31 0.9500 .
C32 C33 1.387(5) .
C32 C36 1.497(5) .
C33 C34 1.382(5) .
C33 H33 0.9500 .
C34 C35 1.389(5) .
C34 C37 1.503(5) .
C35 H35 0.9500 .
C36 F7 1.338(5) .
C36 F13 1.341(5) .
C36 F20 1.348(5) .
C37 F6 1.335(5) .
C37 F10 1.339(5) .
C37 F2 1.341(5) .
C38 C43 1.399(5) .
C38 C39 1.406(5) .
C38 B1 1.640(6) .
C39 C40 1.401(5) .
C39 H39 0.9500 .
C40 C41 1.384(6) .
C40 C44 1.495(5) .
C41 C42 1.390(5) .
C41 H41 0.9500 .
C42 C43 1.397(5) .
C42 C45 1.489(6) .
C43 H43 0.9500 .
C44 F21 1.334(5) .
C44 F4 1.337(5) .
C44 F9 1.339(5) .
C45 F24 1.341(5) .
C45 F12 1.343(5) .
C45 F3 1.344(5) .
C46 C51 1.393(5) .
C46 C47 1.399(5) .
C46 B1 1.647(5) .
C47 C48 1.392(5) .
C47 H47 0.9500 .
C48 C49 1.380(6) .
C48 C52 1.499(6) .
C49 C50 1.389(6) .
C49 H49 0.9500 .
C50 C51 1.389(5) .
C50 C53 1.491(6) .
C51 H51 0.9500 .
C52 F18 1.325(5) .
C52 F19 1.327(5) .
C52 F16 1.345(5) .
C53 F25 1.336(5) .
C53 F5 1.337(5) .
C53 F23 1.346(5) .
C54 C55 1.538(7) .
C54 H54A 0.9800 .
C54 H54B 0.9800 .
C54 H54C 0.9800 .
C55 C56 1.529(8) .
C55 H55A 0.9900 .
C55 H55B 0.9900 .
C56 C56 1.42(2) 2_465
C56 H56A 0.9900 .
C56 H56B 0.9900 .
C54B C55B 1.534(11) .
C54B H54D 0.9800 .
C54B H54E 0.9800 .
C54B H54F 0.9800 .
C55B C56B 1.533(10) .
C55B H55C 0.9900 .
C55B H55D 0.9900 .
C56B C56B 1.62(7) 2_465
C56B H56C 0.9900 .
C56B H56D 0.9900 .
N1 Rh1 2.143(3) .
N2 Rh1 2.049(3) .
N3 Rh1 2.042(4) .
N4 Rh1 2.057(4) .
C1B C2B 1.52(2) .
C1B Rh1 2.121(19) .
C1B H1B1 0.9900 .
C1B H1B2 0.9900 .
C2B O1B 1.438(15) .
C2B H2B1 0.9900 .
C2B H2B2 0.9900 .
C3B O2B 1.380(14) .
C3B O1B 1.416(14) .
C3B H3B1 0.9900 .
C3B H3B2 0.9900 .
O2B Rh1 1.982(10) .

loop_
_geom_torsion_atom_site_label_1
_geom_torsion_atom_site_label_2
_geom_torsion_atom_site_label_3
_geom_torsion_atom_site_label_4
_geom_torsion
_geom_torsion_site_symmetry_4
Rh1 C1 C2 O1 -47.9(12) .
C1 C2 O1 C3 74.1(11) .
O2 C3 O1 C2 -83.0(11) .
O1 C3 O2 Rh1 59.2(11) .
N1 C4 C5 N2 22.7(6) .
N1 C4 C5 C6 -160.6(4) .
N2 C5 C6 C7 -1.3(6) .
C4 C5 C6 C7 -177.8(4) .
C5 C6 C7 C8 0.1(6) .
C6 C7 C8 C9 -0.2(6) .
C7 C8 C9 N2 1.5(6) .
N1 C10 C11 N3 -23.0(6) .
N1 C10 C11 C12 162.0(4) .
N3 C11 C12 C13 -1.9(7) .
C10 C11 C12 C13 173.0(4) .
C11 C12 C13 C14 1.1(7) .
C12 C13 C14 C15 0.6(7) .
C13 C14 C15 N3 -1.6(7) .
N1 C16 C17 N4 35.1(5) .
N1 C16 C17 C18 -145.9(4) .
N4 C17 C18 C19 0.2(7) .
C16 C17 C18 C19 -178.7(5) .
C17 C18 C19 C20 -0.4(8) .
C18 C19 C20 C21 0.1(8) .
C19 C20 C21 N4 0.6(8) .
C27 C22 C23 C24 -0.5(5) .
B1 C22 C23 C24 170.6(3) .
C22 C23 C24 C25 -0.2(6) .
C22 C23 C24 C28 -178.6(3) .
C23 C24 C25 C26 0.5(6) .
C28 C24 C25 C26 178.9(4) .
C24 C25 C26 C27 -0.1(6) .
C24 C25 C26 C29 179.3(4) .
C25 C26 C27 C22 -0.5(6) .
C29 C26 C27 C22 -179.9(4) .
C23 C22 C27 C26 0.8(5) .
B1 C22 C27 C26 -170.1(3) .
C25 C24 C28 F15 -108.9(4) .
C23 C24 C28 F15 69.5(5) .
C25 C24 C28 F11 13.9(6) .
C23 C24 C28 F11 -167.7(4) .
C25 C24 C28 F8 133.4(4) .
C23 C24 C28 F8 -48.2(5) .
C25 C26 C29 F22 -62.6(5) .
C27 C26 C29 F22 116.8(4) .
C25 C26 C29 F17 175.9(4) .
C27 C26 C29 F17 -4.6(6) .
C25 C26 C29 F14 56.6(5) .
C27 C26 C29 F14 -124.0(4) .
C35 C30 C31 C32 1.5(5) .
B1 C30 C31 C32 175.4(3) .
C30 C31 C32 C33 -1.6(6) .
C30 C31 C32 C36 178.1(4) .
C31 C32 C33 C34 0.2(6) .
C36 C32 C33 C34 -179.5(4) .
C32 C33 C34 C35 1.2(6) .
C32 C33 C34 C37 -178.5(3) .
C33 C34 C35 C30 -1.4(6) .
C37 C34 C35 C30 178.4(3) .
C31 C30 C35 C34 0.0(5) .
B1 C30 C35 C34 -174.1(3) .
C33 C32 C36 F7 -96.1(4) .
C31 C32 C36 F7 84.3(5) .
C33 C32 C36 F13 143.1(4) .
C31 C32 C36 F13 -36.6(5) .
C33 C32 C36 F20 23.2(5) .
C31 C32 C36 F20 -156.5(4) .
C33 C34 C37 F6 38.3(5) .
C35 C34 C37 F6 -141.5(4) .
C33 C34 C37 F10 -81.0(4) .
C35 C34 C37 F10 99.2(4) .
C33 C34 C37 F2 158.4(3) .
C35 C34 C37 F2 -21.4(5) .
C43 C38 C39 C40 -1.9(6) .
B1 C38 C39 C40 -174.5(4) .
C38 C39 C40 C41 1.5(6) .
C38 C39 C40 C44 179.4(4) .
C39 C40 C41 C42 -0.3(6) .
C44 C40 C41 C42 -178.2(4) .
C40 C41 C42 C43 -0.5(6) .
C40 C41 C42 C45 -178.4(4) .
C41 C42 C43 C38 0.0(6) .
C45 C42 C43 C38 177.9(4) .
C39 C38 C43 C42 1.2(6) .
B1 C38 C43 C42 173.9(4) .
C41 C40 C44 F21 -21.2(6) .
C39 C40 C44 F21 160.8(4) .
C41 C40 C44 F4 -141.9(4) .
C39 C40 C44 F4 40.1(5) .
C41 C40 C44 F9 99.2(5) .
C39 C40 C44 F9 -78.8(5) .
C41 C42 C45 F24 95.6(5) .
C43 C42 C45 F24 -82.3(5) .
C41 C42 C45 F12 -24.1(6) .
C43 C42 C45 F12 157.9(4) .
C41 C42 C45 F3 -144.2(4) .
C43 C42 C45 F3 37.9(5) .
C51 C46 C47 C48 0.7(5) .
B1 C46 C47 C48 -170.5(3) .
C46 C47 C48 C49 -1.3(6) .
C46 C47 C48 C52 178.5(4) .
C47 C48 C49 C50 0.4(6) .
C52 C48 C49 C50 -179.4(4) .
C48 C49 C50 C51 0.9(6) .
C48 C49 C50 C53 -177.7(4) .
C49 C50 C51 C46 -1.4(6) .
C53 C50 C51 C46 177.1(4) .
C47 C46 C51 C50 0.6(5) .
B1 C46 C51 C50 171.8(3) .
C49 C48 C52 F18 163.6(4) .
C47 C48 C52 F18 -16.2(6) .
C49 C48 C52 F19 41.3(5) .
C47 C48 C52 F19 -138.5(4) .
C49 C48 C52 F16 -77.3(5) .
C47 C48 C52 F16 102.9(4) .
C49 C50 C53 F25 -176.2(4) .
C51 C50 C53 F25 5.1(6) .
C49 C50 C53 F5 -55.4(5) .
C51 C50 C53 F5 126.0(4) .
C49 C50 C53 F23 63.2(5) .
C51 C50 C53 F23 -115.4(4) .
C54 C55 C56 C56 173.6(14) 2_465
C54B C55B C56B C56B 169(4) 2_465
C35 C30 B1 C38 82.8(4) .
C31 C30 B1 C38 -90.8(4) .
C35 C30 B1 C22 -153.5(3) .
C31 C30 B1 C22 32.9(5) .
C35 C30 B1 C46 -39.2(5) .
C31 C30 B1 C46 147.2(3) .
C43 C38 B1 C30 -87.1(4) .
C39 C38 B1 C30 85.2(4) .
C43 C38 B1 C22 149.8(3) .
C39 C38 B1 C22 -38.0(5) .
C43 C38 B1 C46 34.7(5) .
C39 C38 B1 C46 -153.0(3) .
C27 C22 B1 C30 -153.5(3) .
C23 C22 B1 C30 36.0(5) .
C27 C22 B1 C38 -35.1(5) .
C23 C22 B1 C38 154.5(3) .
C27 C22 B1 C46 86.1(4) .
C23 C22 B1 C46 -84.4(4) .
C51 C46 B1 C30 154.0(3) .
C47 C46 B1 C30 -35.4(5) .
C51 C46 B1 C38 36.7(5) .
C47 C46 B1 C38 -152.7(3) .
C51 C46 B1 C22 -85.2(4) .
C47 C46 B1 C22 85.4(4) .
C11 C10 N1 C4 -90.9(5) .
C11 C10 N1 C16 140.0(4) .
C11 C10 N1 Rh1 28.1(5) .
C5 C4 N1 C10 96.1(4) .
C5 C4 N1 C16 -132.5(4) .
C5 C4 N1 Rh1 -21.3(5) .
C17 C16 N1 C10 -158.9(4) .
C17 C16 N1 C4 70.3(5) .
C17 C16 N1 Rh1 -44.9(4) .
C8 C9 N2 C5 -2.6(6) .
C8 C9 N2 Rh1 -170.6(3) .
C6 C5 N2 C9 2.5(6) .
C4 C5 N2 C9 179.1(4) .
C6 C5 N2 Rh1 171.8(3) .
C4 C5 N2 Rh1 -11.5(5) .
C14 C15 N3 C11 0.8(6) .
C14 C15 N3 Rh1 -176.4(3) .
C12 C11 N3 C15 0.9(6) .
C10 C11 N3 C15 -174.0(4) .
C12 C11 N3 Rh1 178.6(4) .
C10 C11 N3 Rh1 3.7(5) .
C20 C21 N4 C17 -0.8(7) .
C20 C21 N4 Rh1 -176.8(4) .
C18 C17 N4 C21 0.4(7) .
C16 C17 N4 C21 179.4(4) .
C18 C17 N4 Rh1 177.1(3) .
C16 C17 N4 Rh1 -3.9(5) .
Rh1 C1B C2B O1B -44.4(15) .
O2B C3B O1B C2B -78.7(13) .
C1B C2B O1B C3B 73.8(14) .
O1B C3B O2B Rh1 51.7(15) .

loop_
_platon_squeeze_void_nr
_platon_squeeze_void_average_x
_platon_squeeze_void_average_y
_platon_squeeze_void_average_z
_platon_squeeze_void_volume
_platon_squeeze_void_count_electrons
_platon_squeeze_void_content
1 0.313 0.920 0.512 19 10 ' '
2 0.687 0.080 0.488 19 10 ' '
